data_2213883
loop_
_publ_author_name
'Liu, Ju-Tao'
'Fan, Sheng-Di'
'Ng, Seik Weng'

_publ_section_title Poly[diaqua-\m~3~-nitrato-[\m~2~-5-(2-pyrazinyl)-5<i>H</i>-tetrazolato]lead(II)]
_journal_coeditor_code LH2384
_journal_issue 6
_journal_name_full 'Acta Crystallographica Section E'
_journal_page_first m1652
_journal_page_last m1652
_journal_paper_doi 10.1107/S1600536807023781
_journal_volume 63
_journal_year 2007
_chemical_formula_iupac '[Pb (C5 H3 N6) (N O3) (H2 O)2]'
_chemical_formula_moiety '(N O3) (H2 O)2 (C5 H3 N6) Pb'
_chemical_formula_sum 'C5 H7 N7 O5 Pb'
_chemical_formula_weight 452.37
_chemical_name_systematic Poly[diaqua-\m~3~-nitrato-[\m~2~-5-(2-pyrazinyl)-5<i>H</i>-tetrazolato]lead(II)]
_space_group_IT_number 15
_symmetry_cell_setting monoclinic
_symmetry_space_group_name_Hall '-C 2yc'
_symmetry_space_group_name_H-M 'C 1 2/c 1'
_atom_sites_solution_hydrogens geom
_atom_sites_solution_primary direct
_atom_sites_solution_secondary difmap
_audit_creation_method SHELXL-97
_cell_angle_alpha 90.00
_cell_angle_beta 110.4840(10)
_cell_angle_gamma 90.00
_cell_formula_units_Z 8
_cell_length_a 25.2969(6)
_cell_length_b 5.7523(2)
_cell_length_c 15.7938(4)
_cell_measurement_reflns_used 4180
_cell_measurement_temperature 295(2)
_cell_measurement_theta_max 28.3
_cell_measurement_theta_min 2.2
_cell_volume 2152.92(11)
_computing_cell_refinement 'SAINT (Bruker, 1998)'
_computing_data_collection 'SMART (Bruker, 1998)'
_computing_data_reduction SAINT
_computing_molecular_graphics 'X-Seed (Barbour, 2001)'
_computing_publication_material 'publCIF (Westrip, 2006)'
_computing_structure_refinement 'SHELXL-97 (Sheldrick, 1997)'
_computing_structure_solution 'SHELXS-97 (Sheldrick, 1997)'
_diffrn_ambient_temperature 294(2)
_diffrn_measured_fraction_theta_full 1.00
_diffrn_measured_fraction_theta_max 1.00
_diffrn_measurement_device_type 'Bruker APEX area-detector diffractometer'
_diffrn_measurement_method '\f and \w scans'
_diffrn_radiation_monochromator graphite
_diffrn_radiation_source 'fine-focus sealed tube'
_diffrn_radiation_type MoK\a
_diffrn_radiation_wavelength 0.71073
_diffrn_reflns_av_R_equivalents 0.033
_diffrn_reflns_av_sigmaI/netI 0.025
_diffrn_reflns_limit_h_max 32
_diffrn_reflns_limit_h_min -31
_diffrn_reflns_limit_k_max 7
_diffrn_reflns_limit_k_min -7
_diffrn_reflns_limit_l_max 20
_diffrn_reflns_limit_l_min -20
_diffrn_reflns_number 8341
_diffrn_reflns_theta_full 27.5
_diffrn_reflns_theta_max 27.5
_diffrn_reflns_theta_min 1.7
_diffrn_standards_decay_% 0
_diffrn_standards_interval_count 0
_diffrn_standards_interval_time 0
_diffrn_standards_number 0
_exptl_absorpt_coefficient_mu 15.704
_exptl_absorpt_correction_T_max 0.188
_exptl_absorpt_correction_T_min 0.056
_exptl_absorpt_correction_type multi-scan
_exptl_absorpt_process_details 'SADABS (Sheldrick, 1996)'
_exptl_crystal_colour Colorless
_exptl_crystal_density_diffrn 2.791
_exptl_crystal_density_method 'not measured'
_exptl_crystal_description Block
_exptl_crystal_F_000 1664
_exptl_crystal_size_max 0.22
_exptl_crystal_size_mid 0.20
_exptl_crystal_size_min 0.16
_refine_diff_density_max 2.05
_refine_diff_density_min -1.44
_refine_ls_extinction_coef 0.00140(8)
_refine_ls_extinction_expression Fc^*^=kFc[1+0.001xFc^2^\l^3^/sin(2\q)]^-1/4^
_refine_ls_extinction_method SHELXL
_refine_ls_goodness_of_fit_ref 1.04
_refine_ls_hydrogen_treatment constr
_refine_ls_matrix_type full
_refine_ls_number_parameters 166
_refine_ls_number_reflns 2475
_refine_ls_number_restraints 0
_refine_ls_restrained_S_all 1.04
_refine_ls_R_factor_all 0.034
_refine_ls_R_factor_gt 0.027
_refine_ls_shift/su_max 0.001
_refine_ls_shift/su_mean <0.001
_refine_ls_structure_factor_coef Fsqd
_refine_ls_weighting_details 'calc w=1/[\s^2^(Fo^2^)+(0.0495P)^2^+3.9882P] where P=(Fo^2^+2Fc^2^)/3'
_refine_ls_weighting_scheme calc
_refine_ls_wR_factor_gt 0.073
_refine_ls_wR_factor_ref 0.078
_reflns_number_gt 2011
_reflns_number_total 2475
_reflns_threshold_expression I>2\s(I)
_cod_data_source_file lh2384.cif
_cod_data_source_block I
_cod_depositor_comments
;
The following automatic conversions were performed:
'_symmetry_cell_setting' value 'Monoclinic' changed to 'monoclinic'
according to '/home/saulius/struct/CIF-dictionaries/cif_core.dic'
dictionary named 'cif_core.dic' version 2.4.1 from 2010-06-29.

Automatic conversion script
Id: cif_fix_enum 1527 2010-12-29 10:47:43Z saulius 

The following automatic conversions were performed:

'_symmetry_cell_setting' value 'Monoclinic' changed to 'monoclinic'
according to /home/saulius/struct/CIF-dictionaries/cif_core.dic
dictionary named 'cif_core.dic' version 2.4.1 from 2010-06-29.

Automatic conversion script
Id: cif_fix_values 1715 2011-07-08 13:25:40Z adriana 
;
_cod_original_cell_volume 2152.90(10)
_cod_original_sg_symbol_H-M 'C 2/c'
_cod_database_code 2213883
_cod_database_fobs_code 2213883

loop_
_symmetry_equiv_pos_as_xyz
'x, y, z'
'-x, y, -z+1/2'
'x+1/2, y+1/2, z'
'-x+1/2, y+1/2, -z+1/2'
'-x, -y, -z'
'x, -y, z-1/2'
'-x+1/2, -y+1/2, -z'
'x+1/2, -y+1/2, z-1/2'

loop_
_atom_site_type_symbol
_atom_site_label
_atom_site_fract_x
_atom_site_fract_y
_atom_site_fract_z
_atom_site_U_iso_or_equiv
_atom_site_adp_type
_atom_site_calc_flag
_atom_site_refinement_flags
_atom_site_occupancy
Pb Pb1 0.646310(10) 0.75580(3) 0.703930(10) 0.02020(10) Uani d . 1
O O1 0.6691(2) 0.2869(6) 0.7253(3) 0.0350(10) Uani d . 1
O O2 0.7463(2) 0.4286(7) 0.8195(3) 0.0500(10) Uani d . 1
O O3 0.7162(2) 0.0889(7) 0.8421(3) 0.0500(10) Uani d . 1
O O1w 0.55880(10) 0.5188(6) 0.6531(2) 0.0280(10) Uani d . 1
O O2w 0.56740(10) 0.9748(6) 0.7340(2) 0.0300(10) Uani d . 1
N N1 0.58920(10) 0.9584(6) 0.5529(2) 0.0190(10) Uani d . 1
N N2 0.5576(2) 1.1515(7) 0.5335(2) 0.0230(10) Uani d . 1
N N3 0.5363(2) 1.1800(7) 0.4459(2) 0.0240(10) Uani d . 1
N N4 0.55360(10) 1.0045(6) 0.4050(2) 0.0220(10) Uani d . 1
N N5 0.6433(2) 0.3878(7) 0.3736(2) 0.0260(10) Uani d . 1
N N6 0.64720(10) 0.5581(6) 0.5411(2) 0.0200(10) Uani d . 1
N N7 0.7111(2) 0.2686(6) 0.7966(3) 0.0260(10) Uani d . 1
C C1 0.5856(2) 0.8710(8) 0.4729(2) 0.0170(10) Uani d . 1
C C2 0.6164(2) 0.6626(9) 0.4636(3) 0.0180(10) Uani d . 1
C C3 0.6142(2) 0.5754(8) 0.3806(3) 0.0260(10) Uani d . 1
C C4 0.6739(2) 0.2854(8) 0.4513(4) 0.0240(10) Uani d . 1
C C5 0.6757(2) 0.3700(8) 0.5335(3) 0.0230(10) Uani d . 1
H H11 0.5608 0.4219 0.6163 0.033 Uiso calc R 1
H H12 0.5315 0.6036 0.6296 0.033 Uiso calc R 1
H H21 0.5407 0.9907 0.6865 0.036 Uiso calc R 1
H H22 0.5572 0.9013 0.7700 0.036 Uiso calc R 1
H H3 0.5916 0.6501 0.3282 0.032 Uiso calc R 1
H H4 0.6946 0.1530 0.4495 0.029 Uiso calc R 1
H H5 0.6977 0.2930 0.5858 0.027 Uiso calc R 1

loop_
_atom_site_aniso_label
_atom_site_aniso_U_11
_atom_site_aniso_U_22
_atom_site_aniso_U_33
_atom_site_aniso_U_12
_atom_site_aniso_U_13
_atom_site_aniso_U_23
Pb1 0.0189(2) 0.0236(2) 0.0159(2) -0.00010(10) 0.00340(10) 0.00140(10)
O1 0.028(2) 0.042(2) 0.027(2) 0.009(2) 0.001(2) 0.0060(10)
O2 0.033(2) 0.044(3) 0.071(3) -0.013(2) 0.015(2) -0.012(2)
O3 0.059(3) 0.038(2) 0.044(2) 0.002(2) 0.005(2) 0.019(2)
O1w 0.025(2) 0.024(2) 0.028(2) 0.0020(10) 0.0000(10) -0.0060(10)
O2w 0.030(2) 0.040(2) 0.020(2) 0.006(2) 0.0070(10) 0.0000(10)
N1 0.021(2) 0.016(2) 0.018(2) 0.002(2) 0.0030(10) -0.0010(10)
N2 0.025(2) 0.022(2) 0.022(2) -0.003(2) 0.008(2) 0.000(2)
N3 0.020(2) 0.022(2) 0.025(2) -0.001(2) 0.003(2) 0.004(2)
N4 0.026(2) 0.019(2) 0.017(2) 0.005(2) 0.0030(10) 0.0010(10)
N5 0.031(2) 0.026(2) 0.021(2) 0.000(2) 0.009(2) -0.002(2)
N6 0.019(2) 0.022(2) 0.018(2) 0.002(2) 0.0050(10) 0.0010(10)
N7 0.024(2) 0.028(3) 0.028(2) 0.002(2) 0.011(2) 0.002(2)
C1 0.017(2) 0.019(2) 0.015(2) -0.001(2) 0.005(2) 0.001(2)
C2 0.017(2) 0.019(2) 0.021(2) -0.001(2) 0.010(2) 0.005(2)
C3 0.033(2) 0.028(3) 0.015(2) 0.004(2) 0.005(2) 0.001(2)
C4 0.020(2) 0.021(2) 0.032(3) 0.002(2) 0.010(2) -0.004(2)
C5 0.023(2) 0.020(2) 0.022(2) 0.003(2) 0.005(2) 0.003(2)

loop_
_atom_type_symbol
_atom_type_description
_atom_type_scat_dispersion_real
_atom_type_scat_dispersion_imag
_atom_type_scat_source
C C 0.0033 0.0016 'International Tables Vol C Tables 4.2.6.8 and 6.1.1.4'
H H 0.0000 0.0000 'International Tables Vol C Tables 4.2.6.8 and 6.1.1.4'
N N 0.0061 0.0033 'International Tables Vol C Tables 4.2.6.8 and 6.1.1.4'
O O 0.0106 0.0060 'International Tables Vol C Tables 4.2.6.8 and 6.1.1.4'
Pb Pb -3.3944 10.1111 'International Tables Vol C Tables 4.2.6.8 and 6.1.1.4'

loop_
_geom_angle_atom_site_label_1
_geom_angle_atom_site_label_2
_geom_angle_atom_site_label_3
_geom_angle_site_symmetry_1
_geom_angle_site_symmetry_3
_geom_angle
O1w Pb1 O2w . . 70.30(10)
O1w Pb1 N1 . . 78.60(10)
O2w Pb1 N1 . . 74.20(10)
O1w Pb1 O1 . . 68.10(10)
O2w Pb1 O1 . . 127.40(10)
N1 Pb1 O1 . . 125.30(10)
O1w Pb1 N6 . . 77.00(10)
O2w Pb1 N6 . . 128.90(10)
N1 Pb1 N6 . . 61.40(10)
O1 Pb1 N6 . . 69.40(10)
O1w Pb1 N5 . 6_566 80.20(10)
O2w Pb1 N5 . 6_566 71.60(10)
N1 Pb1 N5 . 6_566 144.20(10)
O1 Pb1 N5 . 6_566 70.90(10)
N6 Pb1 N5 . 6_566 139.20(10)
O1w Pb1 O3 . 1_565 145.50(10)
O2w Pb1 O3 . 1_565 81.20(10)
N1 Pb1 O3 . 1_565 112.50(10)
O1 Pb1 O3 . 1_565 119.70(10)
N6 Pb1 O3 . 1_565 137.50(10)
N5 Pb1 O3 6_566 1_565 72.50(10)
O1w Pb1 O2 . 4_656 151.20(10)
O2w Pb1 O2 . 4_656 131.00(10)
N1 Pb1 O2 . 4_656 88.60(10)
O1 Pb1 O2 . 4_656 100.20(10)
N6 Pb1 O2 . 4_656 74.20(10)
N5 Pb1 O2 6_566 4_656 122.20(10)
O3 Pb1 O2 1_565 4_656 63.30(10)
O1w Pb1 O1 . 1_565 133.30(10)
O2w Pb1 O1 . 1_565 67.70(10)
N1 Pb1 O1 . 1_565 71.40(10)
O1 Pb1 O1 . 1_565 158.0(2)
N6 Pb1 O1 . 1_565 115.80(10)
N5 Pb1 O1 6_566 1_565 104.50(10)
O3 Pb1 O1 1_565 1_565 41.20(10)
O2 Pb1 O1 4_656 1_565 63.30(10)
O1w Pb1 O2 . . 107.60(10)
O2w Pb1 O2 . . 135.10(10)
N1 Pb1 O2 . . 150.70(10)
O1 Pb1 O2 . . 42.00(10)
N6 Pb1 O2 . . 91.50(10)
N5 Pb1 O2 6_566 . 64.00(10)
O3 Pb1 O2 1_565 . 79.10(10)
O2 Pb1 O2 4_656 . 72.30(10)
O1 Pb1 O2 1_565 . 116.20(10)
N7 O1 Pb1 . . 105.5(3)
N7 O2 Pb1 . . 85.7(3)
C1 N1 N2 . . 105.0(3)
C1 N1 Pb1 . . 122.3(3)
N2 N1 Pb1 . . 132.8(2)
N3 N2 N1 . . 109.8(4)
N2 N3 N4 . . 109.2(4)
C1 N4 N3 . . 104.6(3)
C3 N5 C4 . . 116.1(4)
C5 N6 C2 . . 116.2(3)
C5 N6 Pb1 . . 126.0(2)
C2 N6 Pb1 . . 117.7(3)
O3 N7 O2 . . 122.0(5)
O3 N7 O1 . . 118.3(4)
O2 N7 O1 . . 119.7(4)
N1 C1 N4 . . 111.4(4)
N1 C1 C2 . . 122.7(3)
N4 C1 C2 . . 125.8(3)
N6 C2 C3 . . 121.4(4)
N6 C2 C1 . . 115.8(3)
C3 C2 C1 . . 122.9(4)
N5 C3 C2 . . 122.0(4)
N5 C4 C5 . . 121.9(4)
N6 C5 C4 . . 122.3(4)
Pb1 O1w H11 . . 109.5
Pb1 O1w H12 . . 109.5
H11 O1w H12 . . 109.5
Pb1 O2w H21 . . 109.5
Pb1 O2w H22 . . 109.5
H21 O2w H22 . . 109.5
N5 C3 H3 . . 119.0
C2 C3 H3 . . 119.0
N5 C4 H4 . . 119.0
C5 C4 H4 . . 119.0
N6 C5 H5 . . 118.8
C4 C5 H5 . . 118.8

loop_
_geom_bond_atom_site_label_1
_geom_bond_atom_site_label_2
_geom_bond_site_symmetry_2
_geom_bond_distance
_geom_bond_publ_flag
Pb1 O1 . 2.754(3) yes
Pb1 O1 1_565 3.105(4) yes
Pb1 O2 . 3.169(4) yes
Pb1 O2 4_656 3.033(4) yes
Pb1 O3 1_565 2.976(4) yes
Pb1 O1w . 2.483(3) yes
Pb1 O2w . 2.541(3) yes
Pb1 N1 . 2.593(3) yes
Pb1 N5 6_566 2.830(3) yes
Pb1 N6 . 2.819(3) yes
O1 N7 . 1.253(6) ?
O2 N7 . 1.243(5) ?
O3 N7 . 1.240(5) ?
N1 C1 . 1.334(5) ?
N1 N2 . 1.340(5) ?
N2 N3 . 1.307(5) ?
N3 N4 . 1.351(5) ?
N4 C1 . 1.337(5) ?
N5 C3 . 1.333(6) ?
N5 C4 . 1.337(6) ?
N6 C5 . 1.330(5) ?
N6 C2 . 1.341(5) ?
C1 C2 . 1.466(7) ?
C2 C3 . 1.386(6) ?
C4 C5 . 1.373(7) ?
O1w H11 . 0.8200 ?
O1w H12 . 0.8200 ?
O2w H21 . 0.8200 ?
O2w H22 . 0.8200 ?
C3 H3 . 0.9300 ?
C4 H4 . 0.9300 ?
C5 H5 . 0.9300 ?

loop_
_geom_hbond_atom_site_label_D
_geom_hbond_atom_site_label_H
_geom_hbond_atom_site_label_A
_geom_hbond_site_symmetry_A
_geom_hbond_distance_DH
_geom_hbond_distance_HA
_geom_hbond_distance_DA
_geom_hbond_angle_DHA
_geom_hbond_publ_flag
O1w H11 N2 1_545 0.82 2.02 2.827(5) 171 yes
O1w H12 N3 5_676 0.82 2.12 2.932(5) 173 yes
O2w H21 N4 5_676 0.82 2.32 3.081(4) 156 yes
O2w H22 N4 6_576 0.82 2.23 2.846(4) 132 yes

loop_
_geom_torsion_atom_site_label_1
_geom_torsion_atom_site_label_2
_geom_torsion_atom_site_label_3
_geom_torsion_atom_site_label_4
_geom_torsion_site_symmetry_1
_geom_torsion
O1w Pb1 O1 N7 . -144.1(3)
O2w Pb1 O1 N7 . -104.0(3)
N1 Pb1 O1 N7 . 159.0(3)
N6 Pb1 O1 N7 . 132.2(3)
N5 Pb1 O1 N7 6_566 -57.3(3)
O3 Pb1 O1 N7 1_565 -1.6(4)
O2 Pb1 O1 N7 4_656 63.4(3)
O1 Pb1 O1 N7 1_565 24.0(7)
O2 Pb1 O1 N7 . 14.8(3)
O1w Pb1 O2 N7 . 6.0(3)
O2w Pb1 O2 N7 . 85.4(3)
N1 Pb1 O2 N7 . -92.1(3)
O1 Pb1 O2 N7 . -14.4(3)
N6 Pb1 O2 N7 . -70.8(3)
N5 Pb1 O2 N7 6_566 75.3(3)
O3 Pb1 O2 N7 1_565 151.0(3)
O2 Pb1 O2 N7 4_656 -143.7(3)
O1 Pb1 O2 N7 1_565 169.4(3)
O1w Pb1 N1 C1 . -78.5(3)
O2w Pb1 N1 C1 . -151.0(3)
O1 Pb1 N1 C1 . -26.0(4)
N6 Pb1 N1 C1 . 2.7(3)
N5 Pb1 N1 C1 6_566 -133.2(3)
O3 Pb1 N1 C1 1_565 135.8(3)
O2 Pb1 N1 C1 4_656 75.5(3)
O1 Pb1 N1 C1 1_565 137.7(3)
O2 Pb1 N1 C1 . 27.2(4)
O1w Pb1 N1 N2 . 99.7(4)
O2w Pb1 N1 N2 . 27.2(3)
O1 Pb1 N1 N2 . 152.2(3)
N6 Pb1 N1 N2 . -179.0(4)
N5 Pb1 N1 N2 6_566 45.0(4)
O3 Pb1 N1 N2 1_565 -46.0(4)
O2 Pb1 N1 N2 4_656 -106.3(4)
O1 Pb1 N1 N2 1_565 -44.0(3)
O2 Pb1 N1 N2 . -154.5(3)
C1 N1 N2 N3 . -0.5(4)
Pb1 N1 N2 N3 . -178.9(3)
N1 N2 N3 N4 . 0.0(5)
N2 N3 N4 C1 . 0.5(4)
O1w Pb1 N6 C5 . -97.9(3)
O2w Pb1 N6 C5 . -148.7(3)
N1 Pb1 N6 C5 . 178.1(4)
O1 Pb1 N6 C5 . -26.7(3)
N5 Pb1 N6 C5 6_566 -40.4(4)
O3 Pb1 N6 C5 1_565 85.2(4)
O2 Pb1 N6 C5 4_656 80.9(3)
O1 Pb1 N6 C5 1_565 130.0(3)
O2 Pb1 N6 C5 . 9.8(3)
O1w Pb1 N6 C2 . 82.6(3)
O2w Pb1 N6 C2 . 31.8(3)
N1 Pb1 N6 C2 . -1.4(3)
O1 Pb1 N6 C2 . 153.8(3)
N5 Pb1 N6 C2 6_566 140.1(3)
O3 Pb1 N6 C2 1_565 -94.2(3)
O2 Pb1 N6 C2 4_656 -98.5(3)
O1 Pb1 N6 C2 1_565 -49.5(3)
O2 Pb1 N6 C2 . -169.7(3)
Pb1 O2 N7 O3 . -155.2(5)
Pb1 O2 N7 O1 . 25.0(4)
Pb1 O1 N7 O3 . 150.0(4)
Pb1 O1 N7 O2 . -30.2(5)
N2 N1 C1 N4 . 0.8(4)
Pb1 N1 C1 N4 . 179.5(3)
N2 N1 C1 C2 . 177.2(4)
Pb1 N1 C1 C2 . -4.2(6)
N3 N4 C1 N1 . -0.8(5)
N3 N4 C1 C2 . -177.1(4)
C5 N6 C2 C3 . 1.1(6)
Pb1 N6 C2 C3 . -179.4(3)
C5 N6 C2 C1 . -179.4(4)
Pb1 N6 C2 C1 . 0.1(5)
N1 C1 C2 N6 . 2.6(6)
N4 C1 C2 N6 . 178.4(4)
N1 C1 C2 C3 . -177.9(4)
N4 C1 C2 C3 . -2.1(7)
C4 N5 C3 C2 . 1.4(7)
N6 C2 C3 N5 . -1.7(7)
C1 C2 C3 N5 . 178.8(4)
C3 N5 C4 C5 . -0.6(7)
C2 N6 C5 C4 . -0.3(6)
Pb1 N6 C5 C4 . -179.8(3)
N5 C4 C5 N6 . 0.1(7)
